data_7224111
loop_
_publ_author_name
'Ma, De-Yun'
'Qin, Liang'
'Lei, Jia-Mei'
'Liang, Yun-Qiu'
'Lin, Wei-Jie'
'Yan, Jing-Jing'
'Ding, Wan-Qiu'
'Guo, Hai-Fu'
'Ling, Yun'

_publ_section_title
;
 Structural diversity of a series of coordination polymers built from
 5-substituted isophthalic acid with or without a methyl-functionalized
 N-donor ligand
;
_journal_issue 8
_journal_name_full CrystEngComm
_journal_page_first 1363
_journal_paper_doi 10.1039/C5CE02314A
_journal_volume 18
_journal_year 2016
_chemical_formula_moiety 'C15 H14 N O5 Zn'
_chemical_formula_sum 'C15 H14 N O5 Zn'
_chemical_formula_weight 353.64
_chemical_name_systematic
; 
 ? 
;
_space_group_IT_number 2
_symmetry_cell_setting triclinic
_symmetry_space_group_name_Hall '-P 1'
_symmetry_space_group_name_H-M 'P -1'
_atom_sites_solution_hydrogens geom
_atom_sites_solution_primary direct
_atom_sites_solution_secondary difmap
_audit_creation_method SHELXL-97
_audit_update_record
;
2015-10-29 deposited with the CCDC.
2016-01-05 downloaded from the CCDC.
;
_cell_angle_alpha 68.441(3)
_cell_angle_beta 68.947(4)
_cell_angle_gamma 66.741(3)
_cell_formula_units_Z 2
_cell_length_a 8.2249(16)
_cell_length_b 9.8672(19)
_cell_length_c 11.221(2)
_cell_measurement_temperature 296(2)
_cell_measurement_theta_max 25.18
_cell_measurement_theta_min 2.02
_cell_volume 753.3(2)
_computing_cell_refinement SMART
_computing_data_collection 'SMART (Bruker, 2008)'
_computing_data_reduction 'SAINT (Bruker, 2008)'
_computing_molecular_graphics SHELXTL
_computing_publication_material SHELXTL
_computing_structure_refinement SHELXTL
_computing_structure_solution 'SHELXTL (Bruker, 2008)'
_diffrn_ambient_temperature 296(2)
_diffrn_measured_fraction_theta_full 0.990
_diffrn_measured_fraction_theta_max 0.990
_diffrn_measurement_device_type 'Bruker Smart Apex Duo CCD'
_diffrn_measurement_method 'phi and omega scans'
_diffrn_radiation_monochromator graphite
_diffrn_radiation_source 'fine-focus sealed tube'
_diffrn_radiation_type MoK\a
_diffrn_radiation_wavelength 0.71073
_diffrn_reflns_av_R_equivalents 0.0237
_diffrn_reflns_av_sigmaI/netI 0.0398
_diffrn_reflns_limit_h_max 9
_diffrn_reflns_limit_h_min -8
_diffrn_reflns_limit_k_max 11
_diffrn_reflns_limit_k_min -10
_diffrn_reflns_limit_l_max 13
_diffrn_reflns_limit_l_min -11
_diffrn_reflns_number 4422
_diffrn_reflns_theta_full 25.18
_diffrn_reflns_theta_max 25.18
_diffrn_reflns_theta_min 2.02
_exptl_absorpt_coefficient_mu 1.652
_exptl_absorpt_correction_T_max 0.7552
_exptl_absorpt_correction_T_min 0.7126
_exptl_absorpt_correction_type multi-scan
_exptl_absorpt_process_details sadabs
_exptl_crystal_colour colorless
_exptl_crystal_density_diffrn 1.559
_exptl_crystal_density_method 'not measured'
_exptl_crystal_description block
_exptl_crystal_F_000 362
_exptl_crystal_size_max 0.22
_exptl_crystal_size_mid 0.20
_exptl_crystal_size_min 0.18
_refine_diff_density_max 0.961
_refine_diff_density_min -0.594
_refine_diff_density_rms 0.134
_refine_ls_extinction_coef 0.051(7)
_refine_ls_extinction_expression Fc^*^=kFc[1+0.001xFc^2^\l^3^/sin(2\q)]^-1/4^
_refine_ls_extinction_method SHELXL
_refine_ls_goodness_of_fit_ref 1.090
_refine_ls_hydrogen_treatment mixed
_refine_ls_matrix_type full
_refine_ls_number_parameters 208
_refine_ls_number_reflns 2682
_refine_ls_number_restraints 3
_refine_ls_restrained_S_all 1.091
_refine_ls_R_factor_all 0.0616
_refine_ls_R_factor_gt 0.0536
_refine_ls_shift/su_max 0.002
_refine_ls_shift/su_mean 0.000
_refine_ls_structure_factor_coef Fsqd
_refine_ls_weighting_details 'calc w=1/[\s^2^(Fo^2^)+(0.0981P)^2^+2.0087P] where P=(Fo^2^+2Fc^2^)/3'
_refine_ls_weighting_scheme calc
_refine_ls_wR_factor_gt 0.1546
_refine_ls_wR_factor_ref 0.1654
_reflns_number_gt 2353
_reflns_number_total 2682
_reflns_threshold_expression >2sigma(I)
_cod_data_source_file c5ce02314a2.cif
_cod_data_source_block 8
_cod_depositor_comments
;
The following automatic conversions were performed:

'_symmetry_cell_setting' value 'Triclinic' changed to 'triclinic'
according to
/usr/data/users/saulius/crontab/automatic-downloads/rss-feeds/RSC/lib/dictionaries/cif_core.dic
dictionary named 'cif_core.dic' version 2.4.2 from 2011-04-26.

Automatic conversion script
Id: cif_fix_values 4268 2015-11-12 08:31:59Z antanas 

 Adding full bibliography for 7224103--7224111.cif.
;
_cod_original_sg_symbol_H-M P-1
_cod_database_code 7224111

loop_
_symmetry_equiv_pos_as_xyz
'x, y, z'
'-x, -y, -z'

loop_
_atom_site_label
_atom_site_type_symbol
_atom_site_fract_x
_atom_site_fract_y
_atom_site_fract_z
_atom_site_U_iso_or_equiv
_atom_site_adp_type
_atom_site_occupancy
_atom_site_symmetry_multiplicity
_atom_site_calc_flag
_atom_site_refinement_flags
C1 C 0.3592(9) 0.1760(8) 0.9041(7) 0.0494(15) Uani 1 1 d .
C2 C 0.2737(10) 0.0634(7) 0.9425(7) 0.0513(16) Uani 1 1 d .
H2 H 0.1641 0.0695 1.0075 0.062 Uiso 1 1 calc R
C3 C 0.3515(9) -0.0566(8) 0.8843(8) 0.0533(16) Uani 1 1 d .
C4 C 0.5125(11) -0.0609(9) 0.7868(8) 0.0612(19) Uani 1 1 d .
H4 H 0.5625 -0.1388 0.7443 0.073 Uiso 1 1 calc R
C5 C 0.6023(11) 0.0463(9) 0.7500(8) 0.0612(19) Uani 1 1 d .
C6 C 0.5239(10) 0.1624(8) 0.8101(8) 0.0566(17) Uani 1 1 d .
H6 H 0.5834 0.2348 0.7870 0.068 Uiso 1 1 calc R
C7 C 0.2718(10) 0.3030(7) 0.9691(7) 0.0506(16) Uani 1 1 d .
C8 C 0.2697(10) -0.1827(9) 0.9333(8) 0.0585(18) Uani 1 1 d .
C9 C 0.7887(15) 0.0335(13) 0.6498(12) 0.102(4) Uani 1 1 d .
H9A H 0.8554 0.0807 0.6689 0.153 Uiso 1 1 calc R
H9B H 0.7715 0.0842 0.5621 0.153 Uiso 1 1 calc R
H9C H 0.8562 -0.0724 0.6557 0.153 Uiso 1 1 calc R
C10 C 0.1515(10) 0.3986(9) 0.6421(8) 0.0600(18) Uani 1 1 d .
C11 C 0.3166(11) 0.4063(10) 0.5511(9) 0.067(2) Uani 1 1 d .
H11 H 0.3678 0.3463 0.4917 0.080 Uiso 1 1 calc R
C12 C 0.4069(10) 0.5005(9) 0.5464(7) 0.0575(17) Uani 1 1 d .
C13 C 0.3210(11) 0.5922(10) 0.6312(8) 0.0622(19) Uani 1 1 d .
H13 H 0.3735 0.6613 0.6291 0.075 Uiso 1 1 calc R
C14 C 0.1575(11) 0.5821(9) 0.7191(8) 0.0602(18) Uani 1 1 d .
H14 H 0.1019 0.6461 0.7755 0.072 Uiso 1 1 calc R
C15 C 0.0550(13) 0.2936(12) 0.6473(10) 0.081(3) Uani 1 1 d .
H15A H 0.0524 0.2157 0.7296 0.121 Uiso 1 1 calc R
H15B H 0.1191 0.2467 0.5752 0.121 Uiso 1 1 calc R
H15C H -0.0678 0.3515 0.6402 0.121 Uiso 1 1 calc R
N1 N 0.0731(9) 0.4863(8) 0.7290(6) 0.0602(15) Uani 1 1 d .
O1 O 0.3671(8) 0.3807(7) 0.9637(6) 0.0684(14) Uani 1 1 d .
O2 O 0.1034(7) 0.3364(6) 1.0286(5) 0.0591(13) Uani 1 1 d .
O3 O 0.1607(8) -0.1996(7) 1.0485(7) 0.0762(17) Uani 1 1 d .
O4 O 0.3164(8) -0.2751(7) 0.8644(7) 0.0802(18) Uani 1 1 d .
O1W O -0.3610(7) 0.5139(7) 0.8066(6) 0.0658(14) Uani 1 1 d D
H1W H -0.458(10) 0.578(10) 0.841(10) 0.099 Uiso 1 1 d D
H2W H -0.446(11) 0.470(12) 0.844(10) 0.099 Uiso 1 1 d D
Zn1 Zn -0.14661(6) 0.43687(6) 0.92996(5) 0.0235(3) Uani 1 1 d .

loop_
_atom_site_aniso_label
_atom_site_aniso_U_11
_atom_site_aniso_U_22
_atom_site_aniso_U_33
_atom_site_aniso_U_23
_atom_site_aniso_U_13
_atom_site_aniso_U_12
C1 0.045(3) 0.041(3) 0.062(4) -0.011(3) -0.014(3) -0.014(3)
C2 0.051(4) 0.040(3) 0.064(4) -0.018(3) -0.011(3) -0.013(3)
C3 0.050(4) 0.044(4) 0.066(4) -0.018(3) -0.014(3) -0.013(3)
C4 0.069(5) 0.050(4) 0.064(4) -0.024(3) -0.010(4) -0.014(4)
C5 0.060(4) 0.050(4) 0.068(5) -0.019(3) -0.003(4) -0.020(3)
C6 0.058(4) 0.049(4) 0.067(4) -0.018(3) -0.007(3) -0.024(3)
C7 0.053(4) 0.039(3) 0.066(4) -0.012(3) -0.019(3) -0.018(3)
C8 0.054(4) 0.052(4) 0.078(5) -0.028(4) -0.014(4) -0.017(3)
C9 0.092(7) 0.086(7) 0.116(8) -0.056(6) 0.032(6) -0.041(6)
C10 0.056(4) 0.066(5) 0.062(4) -0.020(4) -0.007(3) -0.025(4)
C11 0.061(5) 0.074(5) 0.070(5) -0.029(4) -0.004(4) -0.027(4)
C12 0.055(4) 0.064(5) 0.057(4) -0.018(3) -0.012(3) -0.021(3)
C13 0.058(4) 0.067(5) 0.062(4) -0.021(4) -0.001(3) -0.029(4)
C14 0.063(4) 0.051(4) 0.066(4) -0.021(3) -0.003(4) -0.024(3)
C15 0.071(5) 0.101(7) 0.086(6) -0.041(5) -0.003(5) -0.040(5)
N1 0.059(4) 0.065(4) 0.057(3) -0.019(3) -0.007(3) -0.024(3)
O1 0.069(3) 0.057(3) 0.089(4) -0.031(3) -0.013(3) -0.024(3)
O2 0.046(3) 0.060(3) 0.069(3) -0.029(3) -0.004(2) -0.012(2)
O3 0.066(4) 0.060(3) 0.105(5) -0.024(3) -0.009(3) -0.030(3)
O4 0.071(4) 0.062(4) 0.123(5) -0.044(4) -0.020(3) -0.022(3)
O1W 0.051(3) 0.066(3) 0.085(4) -0.030(3) -0.012(3) -0.017(3)
Zn1 0.0177(4) 0.0205(4) 0.0349(4) -0.0140(2) 0.0021(2) -0.0099(2)

loop_
_atom_type_symbol
_atom_type_description
_atom_type_scat_dispersion_real
_atom_type_scat_dispersion_imag
_atom_type_scat_source
C C 0.0033 0.0016 'International Tables Vol C Tables 4.2.6.8 and 6.1.1.4'
H H 0.0000 0.0000 'International Tables Vol C Tables 4.2.6.8 and 6.1.1.4'
N N 0.0061 0.0033 'International Tables Vol C Tables 4.2.6.8 and 6.1.1.4'
O O 0.0106 0.0060 'International Tables Vol C Tables 4.2.6.8 and 6.1.1.4'
Zn Zn 0.2839 1.4301 'International Tables Vol C Tables 4.2.6.8 and 6.1.1.4'

loop_
_geom_angle_atom_site_label_1
_geom_angle_atom_site_label_2
_geom_angle_atom_site_label_3
_geom_angle
_geom_angle_site_symmetry_1
_geom_angle_site_symmetry_3
C6 C1 C2 118.8(6) . .
C6 C1 C7 122.4(6) . .
C2 C1 C7 118.8(6) . .
C3 C2 C1 120.3(7) . .
C3 C2 H2 119.9 . .
C1 C2 H2 119.9 . .
C4 C3 C2 118.4(7) . .
C4 C3 C8 121.3(7) . .
C2 C3 C8 120.1(7) . .
C3 C4 C5 122.3(7) . .
C3 C4 H4 118.8 . .
C5 C4 H4 118.8 . .
C6 C5 C4 118.0(7) . .
C6 C5 C9 119.9(7) . .
C4 C5 C9 122.0(7) . .
C5 C6 C1 122.0(7) . .
C5 C6 H6 119.0 . .
C1 C6 H6 119.0 . .
O1 C7 O2 119.5(6) . .
O1 C7 C1 119.3(6) . .
O2 C7 C1 121.2(6) . .
O4 C8 O3 121.8(7) . .
O4 C8 C3 119.9(7) . .
O3 C8 C3 118.2(7) . .
C5 C9 H9A 109.5 . .
C5 C9 H9B 109.5 . .
H9A C9 H9B 109.5 . .
C5 C9 H9C 109.5 . .
H9A C9 H9C 109.5 . .
H9B C9 H9C 109.5 . .
N1 C10 C11 120.2(7) . .
N1 C10 C15 118.6(7) . .
C11 C10 C15 121.2(7) . .
C12 C11 C10 121.8(8) . .
C12 C11 H11 119.1 . .
C10 C11 H11 119.1 . .
C13 C12 C11 116.7(7) . .
C13 C12 C12 122.0(9) . 2_666
C11 C12 C12 121.3(9) . 2_666
C14 C13 C12 119.8(7) . .
C14 C13 H13 120.1 . .
C12 C13 H13 120.1 . .
N1 C14 C13 124.0(7) . .
N1 C14 H14 118.0 . .
C13 C14 H14 118.0 . .
C10 C15 H15A 109.5 . .
C10 C15 H15B 109.5 . .
H15A C15 H15B 109.5 . .
C10 C15 H15C 109.5 . .
H15A C15 H15C 109.5 . .
H15B C15 H15C 109.5 . .
C14 N1 C10 117.4(6) . .
C14 N1 Zn1 115.2(5) . .
C10 N1 Zn1 125.0(5) . .
C7 O1 Zn1 101.0(4) . 2_567
C7 O2 Zn1 126.5(5) . .
C8 O3 Zn1 97.5(5) . 2_557
Zn1 O1W H1W 108(8) . .
Zn1 O1W H2W 114(8) . .
H1W O1W H2W 72(9) . .
O3 Zn1 O1 126.6(2) 2_557 2_567
O3 Zn1 O1W 81.0(2) 2_557 .
O1 Zn1 O1W 82.9(2) 2_567 .
O3 Zn1 N1 104.4(2) 2_557 .
O1 Zn1 N1 125.6(2) 2_567 .
O1W Zn1 N1 88.3(2) . .
O3 Zn1 O2 94.3(2) 2_557 .
O1 Zn1 O2 106.43(19) 2_567 .
O1W Zn1 O2 170.58(18) . .
N1 Zn1 O2 84.9(2) . .

loop_
_geom_bond_atom_site_label_1
_geom_bond_atom_site_label_2
_geom_bond_distance
_geom_bond_site_symmetry_2
C1 C6 1.379(10) .
C1 C2 1.400(10) .
C1 C7 1.484(10) .
C2 C3 1.382(9) .
C2 H2 0.9300 .
C3 C4 1.379(11) .
C3 C8 1.482(10) .
C4 C5 1.383(11) .
C4 H4 0.9300 .
C5 C6 1.362(10) .
C5 C9 1.531(12) .
C6 H6 0.9300 .
C7 O1 1.269(8) .
C7 O2 1.269(9) .
C8 O4 1.267(9) .
C8 O3 1.276(10) .
C9 H9A 0.9600 .
C9 H9B 0.9600 .
C9 H9C 0.9600 .
C10 N1 1.358(10) .
C10 C11 1.385(11) .
C10 C15 1.510(11) .
C11 C12 1.378(11) .
C11 H11 0.9300 .
C12 C13 1.367(11) .
C12 C12 1.510(15) 2_666
C13 C14 1.368(11) .
C13 H13 0.9300 .
C14 N1 1.332(10) .
C14 H14 0.9300 .
C15 H15A 0.9600 .
C15 H15B 0.9600 .
C15 H15C 0.9600 .
N1 Zn1 2.356(6) .
O1 Zn1 2.324(5) 2_567
O2 Zn1 2.378(5) .
O3 Zn1 2.309(6) 2_557
O1W Zn1 2.351(6) .
O1W H1W 0.87(2) .
O1W H2W 0.87(2) .
Zn1 O3 2.309(6) 2_557
Zn1 O1 2.324(5) 2_567
